data_4100020
loop_
_publ_author_name
'Liao, Yi'
'Robinson, Bruce'
'Kaminsky, Werner'
'Benedict, Jason'

_publ_section_title
;
Systematic study of the structure-property relationship of
a series of ferrocenyl nonlinear optical chromophores
;
_journal_name_full 'Journal of the American Chemical Society'
_journal_paper_doi 10.1021/ja0449123
_journal_year 2005
_chemical_formula_moiety 'C28 H21 Fe N3 O S, 2(C H2 Cl2)'
_chemical_formula_sum 'C30 H25 Cl4 Fe N3 O S'
_chemical_formula_weight 673.24
_space_group_IT_number 2
_space_group_name_Hall '-P 1'
_space_group_name_H-M_alt 'P -1'
_symmetry_cell_setting triclinic
_symmetry_space_group_name_Hall '-P 1'
_symmetry_space_group_name_H-M 'P -1'
_cell_angle_alpha 70.1660(13)
_cell_angle_beta 89.9480(13)
_cell_angle_gamma 76.8180(19)
_cell_formula_units_Z 2
_cell_length_a 10.0030(3)
_cell_length_b 11.2710(3)
_cell_length_c 14.9350(5)
_cell_measurement_temperature 130(2)
_cell_volume 1536.82(8)
_cod_depositor_comments
;
The following automatic conversions were performed:
'_symmetry_cell_setting' value 'Triclinic' changed to 'triclinic'
according to '/home/saulius/struct/CIF-dictionaries/cif_core.dic'
dictionary named 'cif_core.dic' version 2.4.1 from 2010-06-29.

Automatic conversion script
Id: cif_fix_enum 1527 2010-12-29 10:47:43Z saulius 
;
_cod_database_code 4100020

loop_
_symmetry_equiv_pos_as_xyz
'x, y, z'
'-x, -y, -z'

loop_
_atom_site_label
_atom_site_type_symbol
_atom_site_fract_x
_atom_site_fract_y
_atom_site_fract_z
_atom_site_U_iso_or_equiv
_atom_site_adp_type
_atom_site_occupancy
_atom_site_symmetry_multiplicity
_atom_site_calc_flag
_atom_site_refinement_flags
_atom_site_disorder_assembly
_atom_site_disorder_group
Fe1 Fe 0.21889(4) -0.21999(4) 0.62727(3) 0.02170(14) Uani 1 1 d . . .
Cl1 Cl 0.1681(2) 0.5003(2) -0.01099(15) 0.1271(7) Uani 1 1 d . . .
Cl2 Cl 0.39483(17) 0.45559(14) 0.12337(9) 0.0952(5) Uani 1 1 d . . .
Cl3 Cl 0.29140(9) 0.38461(9) 0.35476(6) 0.0442(2) Uani 1 1 d . . .
Cl4 Cl 0.25884(11) 0.25738(10) 0.55536(7) 0.0564(3) Uani 1 1 d . . .
S1 S 0.17079(7) 0.07772(7) 0.21168(5) 0.02547(18) Uani 1 1 d . . .
O1 O -0.15014(17) 0.27662(18) -0.24117(13) 0.0213(4) Uani 1 1 d . . .
N1 N -0.3353(3) 0.1623(4) 0.06288(19) 0.0490(9) Uani 1 1 d . . .
N2 N -0.5923(2) 0.2508(3) -0.12745(18) 0.0328(6) Uani 1 1 d . . .
N3 N -0.4301(2) 0.3495(3) -0.40847(18) 0.0307(6) Uani 1 1 d . . .
C1 C -0.2529(3) 0.2582(3) -0.18572(19) 0.0196(5) Uani 1 1 d . . .
C2 C -0.2023(3) 0.2162(3) -0.08706(19) 0.0214(6) Uani 1 1 d . . .
C3 C -0.0629(3) 0.2070(3) -0.08216(19) 0.0204(5) Uani 1 1 d . . .
C4 C -0.0193(2) 0.2478(3) -0.18271(18) 0.0202(6) Uani 1 1 d . . .
C5 C -0.3829(3) 0.2792(3) -0.22618(19) 0.0211(6) Uani 1 1 d . . .
C6 C -0.2803(3) 0.1878(3) -0.0060(2) 0.0298(7) Uani 1 1 d . . .
C7 C -0.4972(3) 0.2626(3) -0.16967(19) 0.0235(6) Uani 1 1 d . . .
C8 C -0.4083(3) 0.3185(3) -0.3270(2) 0.0223(6) Uani 1 1 d . . .
C9 C 0.0788(3) 0.1420(3) -0.2070(2) 0.0268(6) Uani 1 1 d . . .
H9A H 0.0467 0.0618 -0.1838 0.040 Uiso 1 1 calc R . .
H9B H 0.1709 0.1268 -0.1766 0.040 Uiso 1 1 calc R . .
H9C H 0.0826 0.1688 -0.2765 0.040 Uiso 1 1 calc R . .
C10 C 0.0274(3) 0.3741(3) -0.2104(2) 0.0281(6) Uani 1 1 d . . .
H10A H 0.0446 0.4016 -0.2781 0.042 Uiso 1 1 calc R . .
H10B H 0.1122 0.3604 -0.1715 0.042 Uiso 1 1 calc R . .
H10C H -0.0447 0.4415 -0.1993 0.042 Uiso 1 1 calc R . .
C11 C 0.0212(3) 0.1663(3) 0.00477(19) 0.0218(6) Uani 1 1 d . . .
H11 H -0.0244 0.1524 0.0619 0.026 Uiso 1 1 calc R . .
C12 C 0.1599(3) 0.1455(3) 0.01364(19) 0.0226(6) Uani 1 1 d . . .
H12 H 0.2063 0.1622 -0.0432 0.027 Uiso 1 1 calc R . .
C13 C 0.2417(3) 0.1000(3) 0.10269(19) 0.0226(6) Uani 1 1 d . . .
C14 C 0.3839(3) 0.0660(3) 0.1154(2) 0.0261(6) Uani 1 1 d . . .
H14 H 0.4416 0.0719 0.0643 0.031 Uiso 1 1 calc R . .
C15 C 0.4340(3) 0.0219(3) 0.2113(2) 0.0252(6) Uani 1 1 d . . .
H15 H 0.5295 -0.0064 0.2317 0.030 Uiso 1 1 calc R . .
C16 C 0.3320(3) 0.0231(3) 0.2738(2) 0.0227(6) Uani 1 1 d . . .
C17 C 0.3496(3) -0.0176(3) 0.3762(2) 0.0243(6) Uani 1 1 d . . .
H17 H 0.4408 -0.0528 0.4059 0.029 Uiso 1 1 calc R . .
C18 C 0.2461(3) -0.0093(3) 0.4326(2) 0.0233(6) Uani 1 1 d . . .
H18 H 0.1553 0.0279 0.4025 0.028 Uiso 1 1 calc R . .
C19 C 0.2623(3) -0.0527(3) 0.5357(2) 0.0226(6) Uani 1 1 d . . .
C20 C 0.3819(3) -0.1358(3) 0.5971(2) 0.0257(6) Uani 1 1 d . . .
H20 H 0.4671 -0.1706 0.5767 0.031 Uiso 1 1 calc R . .
C21 C 0.3521(3) -0.1572(3) 0.6931(2) 0.0329(7) Uani 1 1 d . . .
H21 H 0.4134 -0.2089 0.7481 0.040 Uiso 1 1 calc R . .
C22 C 0.2144(3) -0.0879(3) 0.6929(2) 0.0333(7) Uani 1 1 d . . .
H22 H 0.1680 -0.0847 0.7478 0.040 Uiso 1 1 calc R . .
C23 C 0.1577(3) -0.0244(3) 0.5970(2) 0.0267(6) Uani 1 1 d . . .
H23 H 0.0667 0.0279 0.5766 0.032 Uiso 1 1 calc R . .
C24 C 0.1606(3) -0.3221(3) 0.5501(2) 0.0333(7) Uani 1 1 d . . .
H24 H 0.1541 -0.2974 0.4825 0.040 Uiso 1 1 calc R . .
C25 C 0.2793(3) -0.3978(3) 0.6124(2) 0.0300(7) Uani 1 1 d . . .
H25 H 0.3660 -0.4330 0.5939 0.036 Uiso 1 1 calc R . .
C26 C 0.2459(3) -0.4120(3) 0.7074(2) 0.0352(7) Uani 1 1 d . . .
H26 H 0.3061 -0.4581 0.7638 0.042 Uiso 1 1 calc R . .
C27 C 0.1062(3) -0.3446(3) 0.7024(3) 0.0385(8) Uani 1 1 d . . .
H27 H 0.0565 -0.3379 0.7554 0.046 Uiso 1 1 calc R . .
C28 C 0.0531(3) -0.2892(3) 0.6059(3) 0.0369(8) Uani 1 1 d . . .
H28 H -0.0380 -0.2391 0.5826 0.044 Uiso 1 1 calc R . .
C29 C 0.3332(6) 0.4306(8) 0.0256(6) 0.124(3) Uani 1 1 d . . .
H29A H 0.3890 0.4628 -0.0281 0.149 Uiso 1 1 calc R . .
H29B H 0.3477 0.3358 0.0406 0.149 Uiso 1 1 calc R . .
C30 C 0.2700(4) 0.4046(3) 0.4658(3) 0.0439(8) Uani 1 1 d . . .
H30A H 0.1851 0.4725 0.4610 0.053 Uiso 1 1 calc R . .
H30B H 0.3489 0.4337 0.4837 0.053 Uiso 1 1 calc R . .
